data_1570033
loop_
_publ_author_name
'Barsukova, Marina'
'Sapianik, Aleksandr'
'Guillerm, Vincent'
'Shkurenko, Aleksander'
'Shaikh, Aslam C.'
'Parvatkar, Prakash'
'Bhatt, Prashant M.'
'Bonneau, Mickaele'
'Alhaji, Abdulhadi'
'Shekhah, Osama'
'Balestra, Salvador R. G.'
'Semino, Rocio'
'Maurin, Guillaume'
'Eddaoudi, Mohamed'

_publ_section_title
;
 Face-directed assembly of tailored isoreticular MOFs using centring
 structure-directing agents
;
_journal_name_full 'Nature Synthesis'
_journal_page_first 1
_journal_paper_doi 10.1038/s44160-023-00401-8
_journal_year 2023
_chemical_absolute_configuration ad
_chemical_formula_moiety '2(C4 H12 N 1+), (Ni3 O (C24 H12 N3 O6)2 (C51 H36 N4)0.18 (H2 O)2.46 2-)'
_chemical_formula_sum 'C65.19 H59.41 N8.72 Ni3 O15.46'
_chemical_formula_weight 1388.47
_space_group_crystal_system cubic
_space_group_IT_number 217
_space_group_name_Hall 'I -4 2 3'
_space_group_name_H-M_alt 'I -4 3 m'
_atom_sites_solution_hydrogens geom
_atom_sites_solution_primary direct
_atom_sites_solution_secondary difmap
_audit_creation_method SHELXL-2018/3
_cell_angle_alpha 90
_cell_angle_beta 90
_cell_angle_gamma 90
_cell_formula_units_Z 24
_cell_length_a 56.4345(8)
_cell_length_b 56.4345(8)
_cell_length_c 56.4345(8)
_cell_measurement_reflns_used 9968
_cell_measurement_temperature 100.0(1)
_cell_measurement_theta_max 32.58
_cell_measurement_theta_min 2.21
_cell_volume 179736(4)
_computing_cell_refinement 'SAINT V8.38A (Bruker, 2018)'
_computing_data_collection 'APEX3 v2018.7-2 (Bruker AXS Inc., 2018)'
_computing_data_reduction 'SAINT V8.38A (Bruker, 2018)'
_computing_molecular_graphics 'DIAMOND (Crystal Impact GbR, 2009'
_computing_publication_material 'PublCIF. Westrip, S. P. (2010). J. Appl. Cryst. 43, 920-925.'
_computing_structure_refinement 'SHELXL-2018/3 (Sheldrick, 2018)'
_computing_structure_solution 'SHELXS  (Sheldrick, 2008)'
_diffrn_ambient_temperature 100.0(1)
_diffrn_detector_area_resol_mean 8.3
_diffrn_measured_fraction_theta_full 0.993
_diffrn_measured_fraction_theta_max 0.993
_diffrn_measurement_device_type 'Bruker X8 PROSPECTOR APEX2 CCD'
_diffrn_measurement_method '\f and \w scans'
_diffrn_radiation_monochromator mirrors
_diffrn_radiation_type CuK\a
_diffrn_radiation_wavelength 1.54178
_diffrn_reflns_av_R_equivalents 0.0596
_diffrn_reflns_av_unetI/netI 0.0427
_diffrn_reflns_Laue_measured_fraction_full 0.993
_diffrn_reflns_Laue_measured_fraction_max 0.993
_diffrn_reflns_limit_h_max 39
_diffrn_reflns_limit_h_min -37
_diffrn_reflns_limit_k_max 31
_diffrn_reflns_limit_k_min -38
_diffrn_reflns_limit_l_max 40
_diffrn_reflns_limit_l_min -27
_diffrn_reflns_number 46591
_diffrn_reflns_point_group_measured_fraction_full 0.992
_diffrn_reflns_point_group_measured_fraction_max 0.992
_diffrn_reflns_theta_full 33.493
_diffrn_reflns_theta_max 33.493
_diffrn_reflns_theta_min 3.673
_diffrn_source 'Incoatec I\ms'
_exptl_absorpt_coefficient_mu 0.352
_exptl_absorpt_correction_T_max 0.0903
_exptl_absorpt_correction_T_min 0.0388
_exptl_absorpt_correction_type multi-scan
_exptl_absorpt_process_details
;
SADABS-2016/2 (Bruker,2016/2) was used for absorption correction.
wR2(int) was 0.0891 before and 0.0611 after correction.
The Ratio of minimum to maximum transmission is 0.4297.
The \l/2 correction factor is Not present.
;
_exptl_crystal_colour yellow
_exptl_crystal_density_diffrn 0.308
_exptl_crystal_description 'rhombic dodecahedron'
_exptl_crystal_F_000 17262
_exptl_crystal_size_max 0.035
_exptl_crystal_size_mid 0.035
_exptl_crystal_size_min 0.035
_refine_diff_density_max 0.316
_refine_diff_density_min -0.214
_refine_diff_density_rms 0.047
_refine_ls_abs_structure_details
;
 Refined as an inversion twin.
;
_refine_ls_abs_structure_Flack 0.4(2)
_refine_ls_extinction_coef .
_refine_ls_extinction_method none
_refine_ls_goodness_of_fit_ref 1.374
_refine_ls_hydrogen_treatment constr
_refine_ls_matrix_type full
_refine_ls_number_parameters 429
_refine_ls_number_reflns 6157
_refine_ls_number_restraints 422
_refine_ls_restrained_S_all 1.376
_refine_ls_R_factor_all 0.1414
_refine_ls_R_factor_gt 0.1086
_refine_ls_shift/su_max 0.000
_refine_ls_shift/su_mean 0.000
_refine_ls_structure_factor_coef Fsqd
_refine_ls_weighting_details 'w=1/[\s^2^(Fo^2^)+(0.2000P)^2^] where P=(Fo^2^+2Fc^2^)/3'
_refine_ls_weighting_scheme calc
_refine_ls_wR_factor_gt 0.2881
_refine_ls_wR_factor_ref 0.3351
_reflns_Friedel_coverage 0.894
_reflns_Friedel_fraction_full 0.992
_reflns_Friedel_fraction_max 0.992
_reflns_number_gt 4276
_reflns_number_total 6157
_reflns_threshold_expression 'I > 2\s(I)'
_cod_data_source_file 44160_2023_401_MOESM13_ESM.cif
_cod_data_source_block Ni-sod-ZMOF-307
_cod_original_cell_volume 179736(7)
_cod_database_code 1570033
_shelx_shelxl_version_number 2018/3
_shelx_space_group_comment
;
The symmetry employed for this shelxl refinement is uniquely defined
by the following loop, which should always be used as a source of
symmetry information in preference to the above space-group names.
They are only intended as comments.
;
_shelx_estimated_absorpt_t_min 0.988
_shelx_estimated_absorpt_t_max 0.988

loop_
_space_group_symop_operation_xyz
'x, y, z'
'y, -x, -z'
'-x, -y, z'
'-y, x, -z'
'-x, z, -y'
'x, -y, -z'
'-x, -z, y'
'-z, -y, x'
'-x, y, -z'
'z, -y, -x'
'z, x, y'
'y, z, x'
'-y, -z, x'
'z, -x, -y'
'-y, z, -x'
'-z, -x, y'
'-z, x, -y'
'y, -z, -x'
'-y, -x, z'
'y, x, z'
'x, -z, -y'
'x, z, y'
'-z, y, -x'
'z, y, x'
'x+1/2, y+1/2, z+1/2'
'y+1/2, -x+1/2, -z+1/2'
'-x+1/2, -y+1/2, z+1/2'
'-y+1/2, x+1/2, -z+1/2'
'-x+1/2, z+1/2, -y+1/2'
'x+1/2, -y+1/2, -z+1/2'
'-x+1/2, -z+1/2, y+1/2'
'-z+1/2, -y+1/2, x+1/2'
'-x+1/2, y+1/2, -z+1/2'
'z+1/2, -y+1/2, -x+1/2'
'z+1/2, x+1/2, y+1/2'
'y+1/2, z+1/2, x+1/2'
'-y+1/2, -z+1/2, x+1/2'
'z+1/2, -x+1/2, -y+1/2'
'-y+1/2, z+1/2, -x+1/2'
'-z+1/2, -x+1/2, y+1/2'
'-z+1/2, x+1/2, -y+1/2'
'y+1/2, -z+1/2, -x+1/2'
'-y+1/2, -x+1/2, z+1/2'
'y+1/2, x+1/2, z+1/2'
'x+1/2, -z+1/2, -y+1/2'
'x+1/2, z+1/2, y+1/2'
'-z+1/2, y+1/2, -x+1/2'
'z+1/2, y+1/2, x+1/2'

loop_
_atom_site_label
_atom_site_type_symbol
_atom_site_fract_x
_atom_site_fract_y
_atom_site_fract_z
_atom_site_U_iso_or_equiv
_atom_site_adp_type
_atom_site_occupancy
_atom_site_site_symmetry_order
_atom_site_calc_flag
_atom_site_refinement_flags_posn
_atom_site_refinement_flags_adp
_atom_site_refinement_flags_occupancy
_atom_site_disorder_assembly
_atom_site_disorder_group
Ni1 Ni 0.53055(14) 0.84389(9) 0.15611(9) 0.154(3) Uani 1 2 d S T P . .
Ni2 Ni 0.46855(12) 0.84353(9) 0.15647(9) 0.153(3) Uani 1 2 d S T P . .
Ni3 Ni 0.49953(16) 0.88070(7) 0.11930(7) 0.151(2) Uani 1 2 d S T P . .
O1U3 O 0.5012(6) 0.8565(3) 0.1435(3) 0.138(6) Uani 1 2 d S T P A .
O1W O 0.5620(5) 0.8296(3) 0.1704(3) 0.180(10) Uani 1 2 d S T P A 1
O2W O 0.4352(5) 0.8319(3) 0.1681(3) 0.176(11) Uani 0.46(2) 2 d S T P A 1
O3W O 0.4964(5) 0.9071(2) 0.0929(2) 0.160(7) Uani 1 2 d S T P A .
O1A O 0.5187(3) 0.8103(3) 0.1539(3) 0.165(7) Uani 1 1 d D U . . .
O2A O 0.4784(3) 0.8098(3) 0.1535(3) 0.159(7) Uani 1 1 d D U . . .
O3A O 0.3766(3) 0.6603(3) 0.0440(3) 0.170(8) Uani 1 1 d D U . . .
O4A O 0.3991(3) 0.6372(3) 0.0226(3) 0.182(8) Uani 1 1 d D U . . .
O5A O 0.5996(3) 0.6319(3) 0.0271(3) 0.180(8) Uani 1 1 d D U . . .
O6A O 0.6229(3) 0.6600(3) 0.0469(3) 0.162(7) Uani 1 1 d D U . . .
C1A C 0.5015(4) 0.7084(3) 0.1088(3) 0.158(7) Uani 1 1 d D U . . .
N1A N 0.4807(3) 0.6993(3) 0.1029(3) 0.161(7) Uani 1 1 d D U . . .
C2A C 0.4806(3) 0.6807(3) 0.0886(3) 0.150(8) Uani 1 1 d D U . . .
N2A N 0.5010(3) 0.6713(3) 0.0815(3) 0.154(6) Uani 1 1 d D U . . .
C3A C 0.5211(3) 0.6822(3) 0.0873(3) 0.163(8) Uani 1 1 d D U . . .
N3A N 0.5222(3) 0.7003(3) 0.1019(3) 0.160(8) Uani 1 1 d D U . . .
C4A C 0.5008(3) 0.7306(2) 0.1222(2) 0.161(7) Uani 1 1 d DG U . . .
C5A C 0.5215(3) 0.7437(3) 0.1248(3) 0.169(9) Uani 1 1 d DG U . . .
H5A H 0.536187 0.737263 0.119642 0.203 Uiso 1 1 calc R U . . .
C6A C 0.5207(3) 0.7662(3) 0.1348(3) 0.158(9) Uani 1 1 d DG U . . .
H6A H 0.534899 0.775109 0.136535 0.189 Uiso 1 1 calc R U . . .
C7A C 0.4992(3) 0.7756(2) 0.1423(2) 0.144(6) Uani 1 1 d DG U . . .
C8A C 0.4785(3) 0.7625(3) 0.1397(3) 0.167(9) Uani 1 1 d DG U . . .
H8A H 0.463829 0.768975 0.144855 0.201 Uiso 1 1 calc R U . . .
C9A C 0.4793(3) 0.7401(3) 0.1297(3) 0.173(9) Uani 1 1 d DG U . . .
H9A H 0.465117 0.731130 0.127962 0.207 Uiso 1 1 calc R U . . .
C10A C 0.4986(4) 0.8009(3) 0.1510(2) 0.143(7) Uani 1 1 d D U . . .
C11A C 0.4580(3) 0.6715(3) 0.0788(3) 0.142(8) Uani 1 1 d DG U . . .
C12A C 0.4372(3) 0.6845(2) 0.0811(3) 0.156(9) Uani 1 1 d DG U . . .
H12A H 0.436841 0.698205 0.090872 0.187 Uiso 1 1 calc R U . . .
C13A C 0.4169(3) 0.6775(3) 0.0691(3) 0.160(9) Uani 1 1 d DG U . . .
H13A H 0.402661 0.686328 0.070625 0.192 Uiso 1 1 calc R U . . .
C14A C 0.4174(3) 0.6574(3) 0.0547(3) 0.147(8) Uani 1 1 d DG U . . .
C15A C 0.4382(3) 0.6445(2) 0.0524(3) 0.151(9) Uani 1 1 d DG U . . .
H15A H 0.438547 0.630773 0.042632 0.182 Uiso 1 1 calc R U . . .
C16A C 0.4585(3) 0.6515(3) 0.0645(3) 0.155(8) Uani 1 1 d DG U . . .
H16A H 0.472727 0.642650 0.062879 0.186 Uiso 1 1 calc R U . . .
C17A C 0.3963(3) 0.6512(3) 0.0395(3) 0.162(9) Uani 1 1 d D U . . .
C18A C 0.5431(3) 0.6729(3) 0.0764(3) 0.169(8) Uani 1 1 d DG U . . .
C19A C 0.5416(3) 0.6545(3) 0.0600(3) 0.186(9) Uani 1 1 d DG U . . .
H19A H 0.526708 0.647653 0.056346 0.223 Uiso 1 1 calc R U . . .
C20A C 0.5620(3) 0.6463(2) 0.0489(3) 0.172(9) Uani 1 1 d DG U . . .
H20A H 0.561036 0.633789 0.037675 0.206 Uiso 1 1 calc R U . . .
C21A C 0.5839(3) 0.6564(3) 0.0542(3) 0.163(9) Uani 1 1 d DG U . . .
C22A C 0.5853(3) 0.6747(3) 0.0706(3) 0.171(9) Uani 1 1 d DG U . . .
H22A H 0.600223 0.681618 0.074207 0.205 Uiso 1 1 calc R U . . .
C23A C 0.5649(3) 0.6830(2) 0.0817(3) 0.165(9) Uani 1 1 d DG U . . .
H23A H 0.565895 0.695482 0.092879 0.198 Uiso 1 1 calc R U . . .
C24A C 0.6052(4) 0.6482(3) 0.0407(3) 0.161(10) Uani 1 1 d D U . . .
N1D N 0.4352(5) 0.8319(3) 0.1681(3) 0.176(11) Uani 0.54(2) 2 d DS TU P . 2
C1D C 0.4263(5) 0.8128(3) 0.1578(4) 0.201(15) Uani 0.54(2) 1 d D U P A 2
H1D H 0.433219 0.806691 0.143670 0.241 Uiso 0.54(2) 1 calc R U P A 2
C2D C 0.4067(6) 0.8017(5) 0.1677(5) 0.224(17) Uani 0.54(2) 1 d D U P A 2
H2D H 0.400985 0.786922 0.162182 0.269 Uiso 0.54(2) 1 calc R U P A 2
C3D C 0.3962(6) 0.8138(5) 0.1862(5) 0.24(2) Uani 0.54(2) 2 d DS TU P . .
C4D C 0.3718(6) 0.8066(5) 0.1934(5) 0.27(2) Uani 0.54(2) 2 d DS TU P A .
C5D C 0.3575(7) 0.7943(11) 0.1776(7) 0.29(2) Uani 0.270(10) 1 d D U P A -2
H5D H 0.363090 0.790744 0.162102 0.348 Uiso 0.270(10) 1 calc R U P A -2
C6D C 0.3349(7) 0.7873(12) 0.1846(7) 0.31(2) Uani 0.270(10) 1 d D U P A -2
H6D H 0.324875 0.778944 0.173927 0.368 Uiso 0.270(10) 1 calc R U P A -2
C7D C 0.3272(6) 0.7926(5) 0.2074(5) 0.32(2) Uani 0.54(2) 2 d DS TU P . .
C8D C 0.3414(8) 0.8049(12) 0.2232(7) 0.30(2) Uani 0.270(10) 1 d D U P A -2
H8D H 0.335989 0.808119 0.238801 0.362 Uiso 0.270(10) 1 calc R U P A -2
C9D C 0.3638(8) 0.8124(12) 0.2160(7) 0.29(2) Uani 0.270(10) 1 d D U P A -2
H9D H 0.373487 0.821354 0.226353 0.345 Uiso 0.270(10) 1 calc R U P A -2
C10D C 0.3029(6) 0.7851(5) 0.2149(5) 0.34(3) Uani 0.54(2) 2 d DS TU P A .
C11D C 0.2987(8) 0.7613(6) 0.2200(10) 0.34(3) Uani 0.270(10) 1 d D U P A -2
H11D H 0.311187 0.750097 0.218405 0.411 Uiso 0.270(10) 1 calc R U P A -2
C12D C 0.2764(10) 0.7540(6) 0.2273(11) 0.34(3) Uani 0.270(10) 1 d D U P A -2
H12D H 0.273246 0.737866 0.231003 0.412 Uiso 0.270(10) 1 calc R U P A -2
C13D C 0.2589(7) 0.7710(6) 0.2290(6) 0.35(3) Uani 0.54(2) 2 d DS TU P . .
C14D C 0.2629(7) 0.7948(7) 0.2245(12) 0.34(3) Uani 0.270(10) 1 d D U P A -2
H14D H 0.250567 0.806060 0.226531 0.408 Uiso 0.270(10) 1 calc R U P A -2
C15D C 0.2852(6) 0.8020(6) 0.2168(11) 0.34(3) Uani 0.270(10) 1 d D U P A -2
H15D H 0.288243 0.818110 0.212968 0.408 Uiso 0.270(10) 1 calc R U P A -2
N2D N 0.2358(9) 0.7642(9) 0.2358(9) 0.35(3) Uani 0.54(2) 6 d DS TU P A .

loop_
_atom_site_aniso_label
_atom_site_aniso_U_11
_atom_site_aniso_U_22
_atom_site_aniso_U_33
_atom_site_aniso_U_23
_atom_site_aniso_U_13
_atom_site_aniso_U_12
Ni1 0.169(8) 0.147(5) 0.147(5) -0.042(5) 0.016(5) -0.016(5)
Ni2 0.169(7) 0.145(4) 0.145(4) -0.052(5) 0.014(4) -0.014(4)
Ni3 0.164(5) 0.144(3) 0.144(3) -0.059(5) 0.020(5) -0.020(5)
O1U3 0.145(17) 0.135(9) 0.135(9) -0.049(13) 0.035(19) -0.035(19)
O1W 0.19(3) 0.175(15) 0.175(15) -0.032(19) 0.013(15) -0.013(15)
O2W 0.19(3) 0.169(17) 0.169(17) -0.03(2) 0.043(14) -0.043(14)
O3W 0.176(19) 0.151(10) 0.151(10) -0.054(14) 0.009(14) -0.009(14)
O1A 0.171(16) 0.152(17) 0.172(15) -0.051(13) -0.010(15) 0.010(15)
O2A 0.153(16) 0.143(16) 0.182(15) -0.065(13) 0.022(15) 0.004(14)
O3A 0.135(17) 0.191(17) 0.184(15) -0.052(12) -0.039(14) -0.055(14)
O4A 0.175(15) 0.181(17) 0.191(18) -0.037(14) -0.033(15) -0.017(14)
O5A 0.191(17) 0.149(16) 0.200(19) -0.020(14) 0.006(15) 0.029(14)
O6A 0.162(17) 0.172(17) 0.152(14) 0.008(12) -0.013(13) 0.030(14)
C1A 0.123(15) 0.144(14) 0.206(15) -0.083(12) -0.017(19) -0.017(19)
N1A 0.132(15) 0.155(17) 0.196(16) -0.071(13) -0.008(15) -0.011(15)
C2A 0.118(17) 0.148(17) 0.184(17) -0.036(15) -0.005(17) 0.007(17)
N2A 0.115(14) 0.155(13) 0.192(13) -0.065(11) -0.004(17) 0.021(17)
C3A 0.110(17) 0.167(18) 0.212(18) -0.072(15) -0.011(17) 0.007(17)
N3A 0.113(14) 0.146(16) 0.222(17) -0.092(13) -0.004(15) 0.012(14)
C4A 0.132(14) 0.139(15) 0.210(15) -0.075(13) -0.019(19) -0.003(18)
C5A 0.127(17) 0.152(19) 0.230(19) -0.095(17) -0.026(18) -0.010(17)
C6A 0.130(17) 0.159(18) 0.184(18) -0.086(16) -0.032(17) 0.006(18)
C7A 0.141(14) 0.117(14) 0.174(13) -0.087(12) -0.008(19) -0.007(18)
C8A 0.147(17) 0.152(19) 0.204(18) -0.105(16) -0.006(17) -0.014(18)
C9A 0.145(18) 0.159(18) 0.214(19) -0.093(16) -0.030(18) -0.022(18)
C10A 0.164(18) 0.120(14) 0.144(13) -0.058(12) -0.01(2) -0.02(2)
C11A 0.115(17) 0.127(17) 0.184(17) -0.034(14) -0.032(16) -0.011(15)
C12A 0.104(19) 0.156(19) 0.209(19) -0.054(16) -0.011(17) -0.033(16)
C13A 0.111(17) 0.159(19) 0.21(2) -0.053(16) -0.018(16) -0.032(16)
C14A 0.122(17) 0.141(18) 0.177(17) -0.038(15) -0.038(15) -0.030(16)
C15A 0.118(19) 0.149(18) 0.186(18) -0.068(16) -0.039(16) -0.020(16)
C16A 0.125(17) 0.152(19) 0.19(2) -0.060(16) -0.019(16) -0.009(16)
C17A 0.148(19) 0.150(19) 0.187(19) -0.030(16) -0.048(18) -0.045(17)
C18A 0.131(17) 0.164(18) 0.211(19) -0.075(15) -0.013(17) 0.001(16)
C19A 0.156(19) 0.17(2) 0.23(2) -0.090(17) 0.005(18) 0.019(18)
C20A 0.14(2) 0.147(18) 0.23(2) -0.059(17) -0.016(19) 0.032(17)
C21A 0.154(18) 0.128(18) 0.207(19) -0.027(15) -0.022(17) 0.016(17)
C22A 0.141(19) 0.15(2) 0.22(2) -0.049(17) -0.012(18) 0.012(17)
C23A 0.13(2) 0.152(18) 0.21(2) -0.081(16) -0.021(18) -0.008(17)
C24A 0.17(2) 0.14(2) 0.17(2) -0.017(16) 0.000(17) 0.013(18)
N1D 0.19(3) 0.169(17) 0.169(17) -0.03(2) 0.043(14) -0.043(14)
C1D 0.21(3) 0.21(3) 0.18(3) -0.02(3) 0.06(2) -0.02(2)
C2D 0.22(3) 0.23(3) 0.22(3) -0.04(3) 0.06(2) -0.04(2)
C3D 0.24(4) 0.24(3) 0.24(3) -0.06(3) 0.05(2) -0.05(2)
C4D 0.27(4) 0.27(3) 0.27(3) -0.05(3) 0.05(2) -0.05(2)
C5D 0.29(4) 0.29(3) 0.29(4) -0.04(4) 0.06(3) -0.05(3)
C6D 0.30(4) 0.31(4) 0.31(4) -0.04(4) 0.06(3) -0.04(3)
C7D 0.31(4) 0.32(3) 0.32(3) -0.04(4) 0.05(3) -0.05(3)
C8D 0.29(4) 0.31(4) 0.30(4) -0.04(4) 0.04(3) -0.06(3)
C9D 0.28(4) 0.29(3) 0.29(4) -0.04(4) 0.04(3) -0.05(3)
C10D 0.32(4) 0.35(3) 0.35(3) -0.04(4) 0.03(3) -0.03(3)
C11D 0.32(4) 0.35(4) 0.36(4) -0.04(4) 0.02(4) -0.04(4)
C12D 0.32(4) 0.35(4) 0.36(4) -0.04(4) 0.03(4) -0.03(4)
C13D 0.32(4) 0.36(3) 0.36(3) -0.04(4) 0.03(3) -0.03(3)
C14D 0.31(4) 0.35(4) 0.35(4) -0.04(4) 0.03(4) -0.03(4)
C15D 0.32(4) 0.35(4) 0.35(4) -0.05(4) 0.02(4) -0.02(4)
N2D 0.35(3) 0.35(3) 0.35(3) -0.04(3) 0.04(3) -0.04(3)

loop_
_atom_type_symbol
_atom_type_description
_atom_type_scat_dispersion_real
_atom_type_scat_dispersion_imag
_atom_type_scat_source
C C 0.0181 0.0091 'International Tables Vol C Tables 4.2.6.8 and 6.1.1.4'
H H 0.0000 0.0000 'International Tables Vol C Tables 4.2.6.8 and 6.1.1.4'
N N 0.0311 0.0180 'International Tables Vol C Tables 4.2.6.8 and 6.1.1.4'
Ni Ni -3.0029 0.5091 'International Tables Vol C Tables 4.2.6.8 and 6.1.1.4'
O O 0.0492 0.0322 'International Tables Vol C Tables 4.2.6.8 and 6.1.1.4'

loop_
_geom_angle_atom_site_label_1
_geom_angle_atom_site_label_2
_geom_angle_atom_site_label_3
_geom_angle
_geom_angle_site_symmetry_1
_geom_angle_site_symmetry_3
O1U3 Ni1 O3A 91.6(7) . 35_554
O1U3 Ni1 O3A 91.6(7) . 34_565
O3A Ni1 O3A 94.3(10) 35_554 34_565
O1U3 Ni1 O1A 92.2(7) . 21_566
O3A Ni1 O1A 87.6(7) 35_554 21_566
O3A Ni1 O1A 175.7(9) 34_565 21_566
O1U3 Ni1 O1A 92.2(7) . .
O3A Ni1 O1A 175.7(9) 35_554 .
O3A Ni1 O1A 87.6(7) 34_565 .
O1A Ni1 O1A 90.3(11) 21_566 .
O1U3 Ni1 O1W 178.5(10) . .
O3A Ni1 O1W 89.4(7) 35_554 .
O3A Ni1 O1W 89.4(7) 34_565 .
O1A Ni1 O1W 86.7(8) 21_566 .
O1A Ni1 O1W 86.7(8) . .
O2A Ni2 O2A 94.6(11) . 21_566
O2A Ni2 O6A 87.1(7) . 32_564
O2A Ni2 O6A 171.6(8) 21_566 32_564
O2A Ni2 O6A 171.6(8) . 40_564
O2A Ni2 O6A 87.1(7) 21_566 40_564
O6A Ni2 O6A 90.0(10) 32_564 40_564
O2A Ni2 N1D 88.8(7) . .
O2A Ni2 N1D 88.8(7) 21_566 .
O6A Ni2 N1D 83.0(7) 32_564 .
O6A Ni2 N1D 83.0(7) 40_564 .
O2A Ni2 O2W 88.8(7) . .
O2A Ni2 O2W 88.8(7) 21_566 .
O6A Ni2 O2W 83.0(7) 32_564 .
O6A Ni2 O2W 83.0(7) 40_564 .
O2A Ni2 O1U3 93.4(7) . .
O2A Ni2 O1U3 93.4(7) 21_566 .
O6A Ni2 O1U3 94.7(8) 32_564 .
O6A Ni2 O1U3 94.7(8) 40_564 .
N1D Ni2 O1U3 176.8(11) . .
O2W Ni2 O1U3 176.8(11) . .
O1U3 Ni3 O4A 88.7(9) . 35_554
O1U3 Ni3 O4A 88.7(9) . 34_565
O4A Ni3 O4A 96.1(12) 35_554 34_565
O1U3 Ni3 O5A 100.3(9) . 32_564
O4A Ni3 O5A 168.5(8) 35_554 32_564
O4A Ni3 O5A 91.2(7) 34_565 32_564
O1U3 Ni3 O5A 100.3(9) . 40_564
O4A Ni3 O5A 91.2(7) 35_554 40_564
O4A Ni3 O5A 168.5(8) 34_565 40_564
O5A Ni3 O5A 80.2(10) 32_564 40_564
O1U3 Ni3 O3W 177.9(13) . .
O4A Ni3 O3W 92.7(8) 35_554 .
O4A Ni3 O3W 92.7(8) 34_565 .
O5A Ni3 O3W 78.2(8) 32_564 .
O5A Ni3 O3W 78.2(8) 40_564 .
Ni3 O1U3 Ni1 124.1(14) . .
Ni3 O1U3 Ni2 116.7(16) . .
Ni1 O1U3 Ni2 119.3(10) . .
C10A O1A Ni1 134.7(15) . .
C10A O2A Ni2 130.4(15) . .
C17A O3A Ni1 133.7(15) . 32_564
C17A O4A Ni3 140.5(17) . 32_564
C24A O5A Ni3 126.0(17) . 34_565
C24A O6A Ni2 123.4(16) . 34_565
N3A C1A N1A 125.3(15) . .
N3A C1A C4A 118.4(13) . .
N1A C1A C4A 116.1(13) . .
C1A N1A C2A 117.8(16) . .
N1A C2A N2A 119.8(17) . .
N1A C2A C11A 120.4(13) . .
N2A C2A C11A 119.6(13) . .
C3A N2A C2A 118.5(14) . .
N3A C3A N2A 123.9(17) . .
N3A C3A C18A 119.7(14) . .
N2A C3A C18A 116.5(13) . .
C3A N3A C1A 114.3(16) . .
C5A C4A C9A 120.0 . .
C5A C4A C1A 118.9(9) . .
C9A C4A C1A 120.6(9) . .
C4A C5A C6A 120.0 . .
C4A C5A H5A 120.0 . .
C6A C5A H5A 120.0 . .
C7A C6A C5A 120.0 . .
C7A C6A H6A 120.0 . .
C5A C6A H6A 120.0 . .
C6A C7A C8A 120.0 . .
C6A C7A C10A 118.7(9) . .
C8A C7A C10A 121.1(9) . .
C9A C8A C7A 120.0 . .
C9A C8A H8A 120.0 . .
C7A C8A H8A 120.0 . .
C8A C9A C4A 120.0 . .
C8A C9A H9A 120.0 . .
C4A C9A H9A 120.0 . .
O2A C10A O1A 129.1(18) . .
O2A C10A C7A 115.9(14) . .
O1A C10A C7A 114.9(14) . .
C12A C11A C16A 120.0 . .
C12A C11A C2A 120.6(9) . .
C16A C11A C2A 118.8(9) . .
C11A C12A C13A 120.0 . .
C11A C12A H12A 120.0 . .
C13A C12A H12A 120.0 . .
C14A C13A C12A 120.0 . .
C14A C13A H13A 120.0 . .
C12A C13A H13A 120.0 . .
C13A C14A C15A 120.0 . .
C13A C14A C17A 120.3(9) . .
C15A C14A C17A 119.3(9) . .
C14A C15A C16A 120.0 . .
C14A C15A H15A 120.0 . .
C16A C15A H15A 120.0 . .
C15A C16A C11A 120.0 . .
C15A C16A H16A 120.0 . .
C11A C16A H16A 120.0 . .
O4A C17A O3A 122(2) . .
O4A C17A C14A 118.9(15) . .
O3A C17A C14A 119.3(15) . .
C19A C18A C23A 120.0 . .
C19A C18A C3A 119.5(9) . .
C23A C18A C3A 120.5(9) . .
C18A C19A C20A 120.0 . .
C18A C19A H19A 120.0 . .
C20A C19A H19A 120.0 . .
C21A C20A C19A 120.0 . .
C21A C20A H20A 120.0 . .
C19A C20A H20A 120.0 . .
C20A C21A C22A 120.0 . .
C20A C21A C24A 118.4(9) . .
C22A C21A C24A 121.5(9) . .
C23A C22A C21A 120.0 . .
C23A C22A H22A 120.0 . .
C21A C22A H22A 120.0 . .
C22A C23A C18A 120.0 . .
C22A C23A H23A 120.0 . .
C18A C23A H23A 120.0 . .
O5A C24A O6A 141(2) . .
O5A C24A C21A 109.9(15) . .
O6A C24A C21A 109.3(15) . .
C1D N1D C1D 125(3) . 21_566
C1D N1D Ni2 117.2(15) . .
C1D N1D Ni2 117.2(15) 21_566 .
N1D C1D C2D 119(2) . .
N1D C1D H1D 120.4 . .
C2D C1D H1D 120.4 . .
C3D C2D C1D 115(2) . .
C3D C2D H2D 122.3 . .
C1D C2D H2D 122.3 . .
C2D C3D C2D 124(3) 21_566 .
C2D C3D C4D 118.1(15) 21_566 .
C2D C3D C4D 118.1(15) . .
C9D C4D C5D 121.3(19) . .
C9D C4D C3D 119.0(12) . .
C5D C4D C3D 119.7(13) . .
C4D C5D C6D 119.4(19) . .
C4D C5D H5D 120.3 . .
C6D C5D H5D 120.3 . .
C7D C6D C5D 119.1(19) . .
C7D C6D H6D 120.4 . .
C5D C6D H6D 120.4 . .
C8D C7D C6D 121.6(19) . .
C8D C7D C10D 119.2(13) . .
C6D C7D C10D 119.2(12) . .
C7D C8D C9D 119.1(19) . .
C7D C8D H8D 120.4 . .
C9D C8D H8D 120.4 . .
C4D C9D C8D 119.5(19) . .
C4D C9D H9D 120.3 . .
C8D C9D H9D 120.3 . .
C15D C10D C11D 121.8(18) . .
C15D C10D C7D 119.0(15) . .
C11D C10D C7D 119.3(16) . .
C10D C11D C12D 120.1(19) . .
C10D C11D H11D 119.9 . .
C12D C11D H11D 119.9 . .
C13D C12D C11D 117.5(19) . .
C13D C12D H12D 121.3 . .
C11D C12D H12D 121.3 . .
C12D C13D C14D 123.1(18) . .
C12D C13D N2D 119.2(17) . .
C14D C13D N2D 117.7(16) . .
C13D C14D C15D 119.2(19) . .
C13D C14D H14D 120.4 . .
C15D C14D H14D 120.4 . .
C10D C15D C14D 118.3(19) . .
C10D C15D H15D 120.8 . .
C14D C15D H15D 120.8 . .
C13D N2D C13D 115.4(14) 14_566 13_665
C13D N2D C13D 115.4(14) 14_566 .
C13D N2D C13D 115.4(14) 13_665 .

loop_
_geom_bond_atom_site_label_1
_geom_bond_atom_site_label_2
_geom_bond_distance
_geom_bond_site_symmetry_2
Ni1 O1U3 1.94(3) .
Ni1 O3A 2.009(16) 35_554
Ni1 O3A 2.009(16) 34_565
Ni1 O1A 2.014(17) 21_566
Ni1 O1A 2.014(17) .
Ni1 O1W 2.11(3) .
Ni2 O2A 1.990(16) .
Ni2 O2A 1.990(16) 21_566
Ni2 O6A 2.097(17) 32_564
Ni2 O6A 2.097(17) 40_564
Ni2 N1D 2.10(3) .
Ni2 O2W 2.10(3) .
Ni2 O1U3 2.11(3) .
Ni3 O1U3 1.93(2) .
Ni3 O4A 1.946(17) 35_554
Ni3 O4A 1.946(17) 34_565
Ni3 O5A 1.999(18) 32_564
Ni3 O5A 1.999(18) 40_564
Ni3 O3W 2.11(2) .
O1A C10A 1.260(13) .
O2A C10A 1.255(13) .
O3A C17A 1.252(13) .
O4A C17A 1.250(13) .
O5A C24A 1.238(13) .
O6A C24A 1.254(13) .
C1A N3A 1.315(13) .
C1A N1A 1.321(13) .
C1A C4A 1.465(13) .
N1A C2A 1.324(13) .
C2A N2A 1.329(13) .
C2A C11A 1.486(13) .
N2A C3A 1.328(13) .
C3A N3A 1.314(13) .
C3A C18A 1.484(14) .
C4A C5A 1.3900 .
C4A C9A 1.3900 .
C5A C6A 1.3900 .
C5A H5A 0.9500 .
C6A C7A 1.3900 .
C6A H6A 0.9500 .
C7A C8A 1.3900 .
C7A C10A 1.509(13) .
C8A C9A 1.3900 .
C8A H8A 0.9500 .
C9A H9A 0.9500 .
C11A C12A 1.3900 .
C11A C16A 1.3900 .
C12A C13A 1.3900 .
C12A H12A 0.9500 .
C13A C14A 1.3900 .
C13A H13A 0.9500 .
C14A C15A 1.3900 .
C14A C17A 1.510(14) .
C15A C16A 1.3900 .
C15A H15A 0.9500 .
C16A H16A 0.9500 .
C18A C19A 1.3900 .
C18A C23A 1.3900 .
C19A C20A 1.3900 .
C19A H19A 0.9500 .
C20A C21A 1.3900 .
C20A H20A 0.9500 .
C21A C22A 1.3900 .
C21A C24A 1.499(15) .
C22A C23A 1.3900 .
C22A H22A 0.9500 .
C23A H23A 0.9500 .
N1D C1D 1.327(14) .
N1D C1D 1.327(14) 21_566
C1D C2D 1.385(15) .
C1D H1D 0.9500 .
C2D C3D 1.381(14) .
C2D H2D 0.9500 .
C3D C4D 1.492(15) .
C4D C9D 1.388(14) .
C4D C5D 1.388(14) .
C5D C6D 1.393(14) .
C5D H5D 0.9500 .
C6D C7D 1.390(14) .
C6D H6D 0.9500 .
C7D C8D 1.386(14) .
C7D C10D 1.497(15) .
C8D C9D 1.391(14) .
C8D H8D 0.9500 .
C9D H9D 0.9500 .
C10D C15D 1.386(14) .
C10D C11D 1.390(14) .
C11D C12D 1.392(15) .
C11D H11D 0.9500 .
C12D C13D 1.379(14) .
C12D H12D 0.9500 .
C13D C14D 1.386(15) .
C13D N2D 1.413(15) .
C14D C15D 1.392(15) .
C14D H14D 0.9500 .
C15D H15D 0.9500 .

loop_
_geom_torsion_atom_site_label_1
_geom_torsion_atom_site_label_2
_geom_torsion_atom_site_label_3
_geom_torsion_atom_site_label_4
_geom_torsion
_geom_torsion_site_symmetry_1
_geom_torsion_site_symmetry_2
_geom_torsion_site_symmetry_3
_geom_torsion_site_symmetry_4
N3A C1A N1A C2A -1.4(14) . . . .
C4A C1A N1A C2A 173.0(12) . . . .
C1A N1A C2A N2A 2.6(13) . . . .
C1A N1A C2A C11A -171.8(13) . . . .
N1A C2A N2A C3A -5.5(17) . . . .
C11A C2A N2A C3A 168.9(14) . . . .
C2A N2A C3A N3A 8(2) . . . .
C2A N2A C3A C18A -172.2(13) . . . .
N2A C3A N3A C1A -6(2) . . . .
C18A C3A N3A C1A 173.7(15) . . . .
N1A C1A N3A C3A 3.0(19) . . . .
C4A C1A N3A C3A -171.2(12) . . . .
N3A C1A C4A C5A 7.9(17) . . . .
N1A C1A C4A C5A -166.9(11) . . . .
N3A C1A C4A C9A 179.7(14) . . . .
N1A C1A C4A C9A 4.9(14) . . . .
C9A C4A C5A C6A 0.0 . . . .
C1A C4A C5A C6A 171.8(10) . . . .
C4A C5A C6A C7A 0.0 . . . .
C5A C6A C7A C8A 0.0 . . . .
C5A C6A C7A C10A -174.4(10) . . . .
C6A C7A C8A C9A 0.0 . . . .
C10A C7A C8A C9A 174.2(10) . . . .
C7A C8A C9A C4A 0.0 . . . .
C5A C4A C9A C8A 0.0 . . . .
C1A C4A C9A C8A -171.7(10) . . . .
Ni2 O2A C10A O1A 15(2) . . . .
Ni2 O2A C10A C7A -162.7(12) . . . .
Ni1 O1A C10A O2A -17(3) . . . .
Ni1 O1A C10A C7A 160.0(14) . . . .
C6A C7A C10A O2A 167.9(13) . . . .
C8A C7A C10A O2A -6.4(16) . . . .
C6A C7A C10A O1A -9.8(16) . . . .
C8A C7A C10A O1A 175.8(14) . . . .
N1A C2A C11A C12A 10.7(14) . . . .
N2A C2A C11A C12A -163.6(12) . . . .
N1A C2A C11A C16A -178.0(10) . . . .
N2A C2A C11A C16A 7.6(15) . . . .
C16A C11A C12A C13A 0.0 . . . .
C2A C11A C12A C13A 171.1(11) . . . .
C11A C12A C13A C14A 0.0 . . . .
C12A C13A C14A C15A 0.0 . . . .
C12A C13A C14A C17A -173.3(11) . . . .
C13A C14A C15A C16A 0.0 . . . .
C17A C14A C15A C16A 173.3(11) . . . .
C14A C15A C16A C11A 0.0 . . . .
C12A C11A C16A C15A 0.0 . . . .
C2A C11A C16A C15A -171.3(11) . . . .
Ni3 O4A C17A O3A -11(3) 32_564 . . .
Ni3 O4A C17A C14A 170.3(16) 32_564 . . .
Ni1 O3A C17A O4A 6(3) 32_564 . . .
Ni1 O3A C17A C14A -175.6(13) 32_564 . . .
C13A C14A C17A O4A 161.5(14) . . . .
C15A C14A C17A O4A -11.8(17) . . . .
C13A C14A C17A O3A -17.4(17) . . . .
C15A C14A C17A O3A 169.3(14) . . . .
N3A C3A C18A C19A -176.6(12) . . . .
N2A C3A C18A C19A 3.3(15) . . . .
N3A C3A C18A C23A 0.9(16) . . . .
N2A C3A C18A C23A -179.3(12) . . . .
C23A C18A C19A C20A 0.0 . . . .
C3A C18A C19A C20A 177.5(11) . . . .
C18A C19A C20A C21A 0.0 . . . .
C19A C20A C21A C22A 0.0 . . . .
C19A C20A C21A C24A -175.9(11) . . . .
C20A C21A C22A C23A 0.0 . . . .
C24A C21A C22A C23A 175.8(12) . . . .
C21A C22A C23A C18A 0.0 . . . .
C19A C18A C23A C22A 0.0 . . . .
C3A C18A C23A C22A -177.5(12) . . . .
Ni3 O5A C24A O6A -14(3) 34_565 . . .
Ni3 O5A C24A C21A 166.2(12) 34_565 . . .
Ni2 O6A C24A O5A 4(3) 34_565 . . .
Ni2 O6A C24A C21A -176.0(10) 34_565 . . .
C20A C21A C24A O5A -3.8(16) . . . .
C22A C21A C24A O5A -179.6(13) . . . .
C20A C21A C24A O6A 176.5(12) . . . .
C22A C21A C24A O6A 0.7(16) . . . .
C1D N1D C1D C2D -2.6(15) 21_566 . . .
Ni2 N1D C1D C2D 168(2) . . . .
N1D C1D C2D C3D 8(2) . . . .
C1D C2D C3D C2D -15(3) . . . 21_566
C1D C2D C3D C4D 164(3) . . . .
C2D C3D C4D C9D -22(3) 21_566 . . .
C2D C3D C4D C9D 159(3) . . . .
C2D C3D C4D C5D 158(3) 21_566 . . .
C2D C3D C4D C5D -21(3) . . . .
C9D C4D C5D C6D -1.2(19) . . . .
C3D C4D C5D C6D 179(2) . . . .
C4D C5D C6D C7D -0.3(15) . . . .
C5D C6D C7D C8D 0(3) . . . .
C5D C6D C7D C10D -180(2) . . . .
C6D C7D C8D C9D 1(4) . . . .
C10D C7D C8D C9D -179(4) . . . .
C5D C4D C9D C8D 3(4) . . . .
C3D C4D C9D C8D -177(4) . . . .
C7D C8D C9D C4D -3(5) . . . .
C8D C7D C10D C15D 74(4) . . . .
C6D C7D C10D C15D -106(4) . . . .
C8D C7D C10D C11D -106(4) . . . .
C6D C7D C10D C11D 74(4) . . . .
C15D C10D C11D C12D -0.5(17) . . . .
C7D C10D C11D C12D 179.3(14) . . . .
C10D C11D C12D C13D 0.7(15) . . . .
C11D C12D C13D C14D -2(3) . . . .
C11D C12D C13D N2D 178.4(17) . . . .
C12D C13D C14D C15D 3(4) . . . .
N2D C13D C14D C15D -178(3) . . . .
C11D C10D C15D C14D 1(4) . . . .
C7D C10D C15D C14D -178(3) . . . .
C13D C14D C15D C10D -2(5) . . . .
C12D C13D N2D C13D -31(4) . . . 14_566
C14D C13D N2D C13D 149(4) . . . 14_566
C12D C13D N2D C13D 108(4) . . . 13_665
C14D C13D N2D C13D -72(4) . . . 13_665
